data_7011957
loop_
_publ_author_name
'Eaborn, Colin'
'El-Hamruni, Salima M.'
'Hill, Michael S.'
'Hitchcock, Peter B.'
'David Smith, J.'

_publ_section_title
;
 Syntheses and structures of lithium cyanocuprates containing the
 C(SiMe3)3, C(SiMe3)2(SiMe2NMe2) and C(SiMe3)(SiMe2OMe)2 groups
;
_journal_issue 21
_journal_name_full 'Journal of the Chemical Society, Dalton Transactions'
_journal_page_first 3975
_journal_paper_doi 10.1039/b206176g
_journal_year 2002
_chemical_compound_source 'synthesis as described'
_chemical_formula_moiety 'C30 H70 Cu2 Li2 N2 O6 Si6'
_chemical_formula_structural 'C30 H70 CU2 LI2 N2 O6 SI6'
_chemical_formula_sum 'C30 H70 Cu2 Li2 N2 O6 Si6'
_chemical_formula_weight 864.38
_space_group_IT_number 15
_symmetry_cell_setting monoclinic
_symmetry_Int_Tables_number 15
_symmetry_space_group_name_Hall '-C 2yc'
_symmetry_space_group_name_H-M 'C 1 2/c 1'
_atom_sites_solution_hydrogens geom
_atom_sites_solution_primary direct
_atom_sites_solution_secondary difmap
_audit_conform_dict_location ftp://ftp.iucr.org/cifdics/cif_core2.1beta.dic
_audit_conform_dict_name cif_core.dic
_audit_conform_dict_version 2.1beta3
_audit_creation_date 1999-04-13T10:16:11-00:00
_audit_creation_method 'WinGX routine CIF_UPDATE'
_cell_angle_alpha 90
_cell_angle_beta 109.06(2)
_cell_angle_gamma 90
_cell_formula_units_Z 4
_cell_length_a 29.916(9)
_cell_length_b 9.4377(19)
_cell_length_c 17.892(4)
_cell_measurement_reflns_used 25
_cell_measurement_temperature 239(2)
_cell_measurement_theta_max 7.1
_cell_measurement_theta_min 9.5
_cell_measurement_wavelength 0.71073
_cell_volume 4775(2)
_computing_cell_refinement 'CAD4  (Enraf Nonius, 1994)'
_computing_data_collection 'CAD4  (Enraf Nonius, 1994)'
_computing_molecular_graphics 'CAMERON (Watkin,Pearce & Prout, 1993)'
_computing_publication_material 'WinGX publication routines (Farrugia, 1998)'
_computing_structure_refinement 'SHELXL-97 (Sheldrick, 1997)'
_computing_structure_solution 'SHELXS-97 (Sheldrick, 1990)'
_diffrn_ambient_temperature 239(2)
_diffrn_detector 'scintillation LiI'
_diffrn_detector_dtime 1.195
_diffrn_measured_fraction_theta_full 0.999
_diffrn_measured_fraction_theta_max 0.999
_diffrn_measurement_device '\k-geometry diffractometer'
_diffrn_measurement_device_type 'Enraf Nonius CAD4'
_diffrn_measurement_method 'non-profiled omega/2theta scans'
_diffrn_orient_matrix_type
;
x-axis points to radiation source
the matrix is specified in reciprocal space
;
_diffrn_orient_matrix_UB_11 0.3881E-2
_diffrn_orient_matrix_UB_12 0.29627E-1
_diffrn_orient_matrix_UB_13 -0.51191E-1
_diffrn_orient_matrix_UB_21 -0.34183E-1
_diffrn_orient_matrix_UB_22 -0.20483E-1
_diffrn_orient_matrix_UB_23 -0.28053E-1
_diffrn_orient_matrix_UB_31 -0.8197E-2
_diffrn_orient_matrix_UB_32 0.99648E-1
_diffrn_orient_matrix_UB_33 0.9446E-2
_diffrn_radiation_monochromator graphite
_diffrn_radiation_type MoK\a
_diffrn_radiation_wavelength 0.71073
_diffrn_reflns_av_R_equivalents 0.0357
_diffrn_reflns_av_sigmaI/netI 0.0511
_diffrn_reflns_limit_h_max 35
_diffrn_reflns_limit_h_min 0
_diffrn_reflns_limit_k_max 11
_diffrn_reflns_limit_k_min 0
_diffrn_reflns_limit_l_max 20
_diffrn_reflns_limit_l_min -21
_diffrn_reflns_number 4275
_diffrn_reflns_theta_full 24.98
_diffrn_reflns_theta_max 24.98
_diffrn_reflns_theta_min 2.27
_diffrn_source 'Enraf Nonius FR590'
_diffrn_standards_decay_% -2
_diffrn_standards_interval_time 60
_diffrn_standards_number 2
_exptl_absorpt_coefficient_mu 1.076
_exptl_absorpt_correction_T_max 0.8135
_exptl_absorpt_correction_T_min 0.7384
_exptl_absorpt_correction_type psi-scan
_exptl_absorpt_process_details
;
North A.C.T., Phillips D.C. & Mathews F.S. (1968) Acta. Cryst. A24, 351
Number of psi-scan sets used was   1
Theta correction was applied.
Averaged transmission function was used.
No Fourier smoothing was applied.
;
_exptl_crystal_colour colourless
_exptl_crystal_density_diffrn 1.202
_exptl_crystal_density_method 'not measured'
_exptl_crystal_description block
_exptl_crystal_F_000 1840
_exptl_crystal_size_max 0.3
_exptl_crystal_size_mid 0.2
_exptl_crystal_size_min 0.2
_refine_diff_density_max 0.573
_refine_diff_density_min -0.759
_refine_diff_density_rms 0.076
_refine_ls_extinction_method none
_refine_ls_goodness_of_fit_ref 1.017
_refine_ls_hydrogen_treatment riding
_refine_ls_matrix_type full
_refine_ls_number_parameters 217
_refine_ls_number_reflns 4199
_refine_ls_number_restraints 0
_refine_ls_restrained_S_all 1.017
_refine_ls_R_factor_all 0.0838
_refine_ls_R_factor_gt 0.053
_refine_ls_shift/su_max 0.001
_refine_ls_shift/su_mean 0
_refine_ls_structure_factor_coef Fsqd
_refine_ls_weighting_scheme calc
_refine_ls_wR_factor_gt 0.1268
_refine_ls_wR_factor_ref 0.1447
_reflns_number_gt 2999
_reflns_number_total 4199
_reflns_threshold_expression >2sigma(I)
_cod_data_source_file b206176g.txt
_cod_data_source_block apr999-JDS3
_cod_original_sg_symbol_H-M 'C 2/c'
_cod_database_code 7011957
_exptl_absorpt_factor_mur 0.175
_exptl_absorpt_correction_t_ave 0.7946
_diffrn_standards_decay_corr_max 1
_diffrn_standards_decay_corr_min 0.964

loop_
_symmetry_equiv_pos_as_xyz
'x, y, z'
'-x, y, -z+1/2'
'x+1/2, y+1/2, z'
'-x+1/2, y+1/2, -z+1/2'
'-x, -y, -z'
'x, -y, z-1/2'
'-x+1/2, -y+1/2, -z'
'x+1/2, -y+1/2, z-1/2'

loop_
_atom_site_label
_atom_site_type_symbol
_atom_site_fract_x
_atom_site_fract_y
_atom_site_fract_z
_atom_site_U_iso_or_equiv
_atom_site_adp_type
_atom_site_occupancy
_atom_site_symmetry_multiplicity
_atom_site_calc_flag
_atom_site_refinement_flags
_atom_site_disorder_assembly
_atom_site_disorder_group
Cu Cu 0.414398(17) 0.38539(6) 0.16321(3) 0.04101(19) Uani 1 1 d . . .
Li Li 0.4322(2) 0.2889(8) 0.3763(4) 0.0463(17) Uani 1 1 d . . .
Si1 Si 0.38080(4) 0.56561(13) 0.27135(7) 0.0426(3) Uani 1 1 d . . .
Si2 Si 0.34162(4) 0.26736(14) 0.23082(7) 0.0454(3) Uani 1 1 d . . .
Si3 Si 0.31633(5) 0.49606(15) 0.09872(8) 0.0537(4) Uani 1 1 d . . .
O1 O 0.40421(10) 0.4773(3) 0.35709(16) 0.0454(7) Uani 1 1 d . . .
O2 O 0.38987(10) 0.1825(3) 0.28964(17) 0.0472(7) Uani 1 1 d . . .
O3 O 0.42837(12) 0.1833(4) 0.46775(18) 0.0682(10) Uani 1 1 d . . .
N N 0.50077(13) 0.3139(4) 0.1192(2) 0.0511(10) Uani 1 1 d . . .
C1 C 0.35889(13) 0.4322(4) 0.1932(2) 0.0357(9) Uani 1 1 d . . .
C2 C 0.43013(19) 0.6798(5) 0.2607(3) 0.0663(14) Uani 1 1 d . . .
H2A H 0.4397 0.7475 0.3039 0.1 Uiso 1 1 calc R . .
H2B H 0.4192 0.7303 0.2108 0.1 Uiso 1 1 calc R . .
H2C H 0.4569 0.6205 0.262 0.1 Uiso 1 1 calc R . .
C3 C 0.33477(19) 0.6871(6) 0.2863(3) 0.0752(17) Uani 1 1 d . . .
H3A H 0.3496 0.7534 0.3285 0.113 Uiso 1 1 calc R . .
H3B H 0.3113 0.6318 0.3001 0.113 Uiso 1 1 calc R . .
H3C H 0.3196 0.739 0.2378 0.113 Uiso 1 1 calc R . .
C4 C 0.4240(2) 0.5520(6) 0.4307(3) 0.0733(16) Uani 1 1 d . . .
H4A H 0.4357 0.4843 0.4735 0.11 Uiso 1 1 calc R . .
H4B H 0.3998 0.6106 0.4403 0.11 Uiso 1 1 calc R . .
H4C H 0.4499 0.6115 0.428 0.11 Uiso 1 1 calc R . .
C5 C 0.3099(2) 0.1342(6) 0.1543(4) 0.0819(19) Uani 1 1 d . . .
H5A H 0.3023 0.0516 0.1801 0.123 Uiso 1 1 calc R . .
H5B H 0.33 0.1064 0.1239 0.123 Uiso 1 1 calc R . .
H5C H 0.2809 0.1758 0.1193 0.123 Uiso 1 1 calc R . .
C6 C 0.30520(18) 0.2936(7) 0.2972(3) 0.0787(18) Uani 1 1 d . . .
H6A H 0.2974 0.2022 0.3144 0.118 Uiso 1 1 calc R . .
H6B H 0.2763 0.3433 0.2686 0.118 Uiso 1 1 calc R . .
H6C H 0.323 0.3489 0.3429 0.118 Uiso 1 1 calc R . .
C7 C 0.4143(2) 0.0773(6) 0.2618(3) 0.0755(17) Uani 1 1 d . . .
H7A H 0.4408 0.0425 0.3054 0.113 Uiso 1 1 calc R . .
H7B H 0.4259 0.1179 0.2218 0.113 Uiso 1 1 calc R . .
H7C H 0.393 -0.0004 0.239 0.113 Uiso 1 1 calc R . .
C8 C 0.25354(17) 0.5026(7) 0.0979(3) 0.0793(18) Uani 1 1 d . . .
H8A H 0.2334 0.5368 0.0469 0.119 Uiso 1 1 calc R . .
H8B H 0.2513 0.5661 0.1391 0.119 Uiso 1 1 calc R . .
H8C H 0.2435 0.4084 0.1071 0.119 Uiso 1 1 calc R . .
C9 C 0.31560(19) 0.3838(8) 0.0119(3) 0.086(2) Uani 1 1 d . . .
H9A H 0.2928 0.4219 -0.0357 0.128 Uiso 1 1 calc R . .
H9B H 0.3069 0.2876 0.0202 0.128 Uiso 1 1 calc R . .
H9C H 0.3468 0.384 0.0063 0.128 Uiso 1 1 calc R . .
C10 C 0.3321(2) 0.6780(7) 0.0718(4) 0.108(3) Uani 1 1 d . . .
H10A H 0.309 0.7076 0.0222 0.161 Uiso 1 1 calc R . .
H10B H 0.3633 0.6756 0.0662 0.161 Uiso 1 1 calc R . .
H10C H 0.3321 0.7446 0.1131 0.161 Uiso 1 1 calc R . .
C11 C 0.46761(16) 0.3419(5) 0.1344(2) 0.0454(11) Uani 1 1 d . . .
C12 C 0.3979(2) 0.0663(7) 0.4645(3) 0.086(2) Uani 1 1 d . . .
H12A H 0.401 -0.0033 0.4258 0.103 Uiso 1 1 calc R . .
H12B H 0.365 0.0981 0.4486 0.103 Uiso 1 1 calc R . .
C13 C 0.4117(3) 0.0029(8) 0.5430(4) 0.109(3) Uani 1 1 d . . .
H13A H 0.4128 -0.1005 0.5393 0.13 Uiso 1 1 calc R . .
H13B H 0.3889 0.0282 0.5698 0.13 Uiso 1 1 calc R . .
C14 C 0.4585(3) 0.0591(8) 0.5866(4) 0.099(2) Uani 1 1 d . . .
H14A H 0.4611 0.0796 0.6415 0.119 Uiso 1 1 calc R . .
H14B H 0.4832 -0.0089 0.5863 0.119 Uiso 1 1 calc R . .
C15 C 0.4630(2) 0.1895(8) 0.5450(3) 0.0851(19) Uani 1 1 d . . .
H15A H 0.4574 0.2725 0.5737 0.102 Uiso 1 1 calc R . .
H15B H 0.4948 0.1967 0.541 0.102 Uiso 1 1 calc R . .

loop_
_atom_site_aniso_label
_atom_site_aniso_U_11
_atom_site_aniso_U_22
_atom_site_aniso_U_33
_atom_site_aniso_U_23
_atom_site_aniso_U_13
_atom_site_aniso_U_12
Cu 0.0358(3) 0.0473(3) 0.0412(3) -0.0012(2) 0.0143(2) 0.0018(2)
Li 0.036(4) 0.056(5) 0.045(4) 0.010(4) 0.010(3) -0.001(3)
Si1 0.0431(7) 0.0344(7) 0.0498(7) -0.0050(5) 0.0144(6) 0.0029(5)
Si2 0.0383(7) 0.0440(7) 0.0491(7) 0.0000(6) 0.0078(5) -0.0088(5)
Si3 0.0417(7) 0.0625(9) 0.0500(8) 0.0098(7) 0.0054(6) 0.0072(6)
O1 0.0469(17) 0.0502(19) 0.0367(16) -0.0105(14) 0.0104(13) -0.0027(14)
O2 0.0500(18) 0.0391(17) 0.0460(17) 0.0003(14) 0.0066(14) -0.0018(14)
O3 0.067(2) 0.083(3) 0.048(2) 0.0196(18) 0.0089(17) -0.025(2)
N 0.045(2) 0.059(3) 0.052(2) -0.002(2) 0.0190(18) 0.0037(19)
C1 0.033(2) 0.035(2) 0.039(2) -0.0007(18) 0.0109(17) -0.0014(17)
C2 0.073(4) 0.047(3) 0.078(4) -0.005(3) 0.022(3) -0.015(3)
C3 0.079(4) 0.062(4) 0.084(4) -0.014(3) 0.025(3) 0.024(3)
C4 0.087(4) 0.077(4) 0.050(3) -0.030(3) 0.015(3) -0.006(3)
C5 0.076(4) 0.056(4) 0.084(4) -0.010(3) -0.014(3) -0.021(3)
C6 0.054(3) 0.100(5) 0.093(4) 0.024(4) 0.040(3) -0.010(3)
C7 0.087(4) 0.054(3) 0.070(4) -0.009(3) 0.005(3) 0.020(3)
C8 0.050(3) 0.097(5) 0.082(4) -0.006(4) 0.009(3) 0.021(3)
C9 0.058(3) 0.147(6) 0.045(3) -0.010(4) 0.007(2) 0.007(4)
C10 0.111(5) 0.086(5) 0.101(5) 0.051(4) 0.001(4) -0.003(4)
C11 0.041(2) 0.053(3) 0.040(2) 0.001(2) 0.012(2) 0.005(2)
C12 0.096(5) 0.092(5) 0.065(4) 0.016(3) 0.021(3) -0.036(4)
C13 0.114(6) 0.092(5) 0.124(6) 0.058(5) 0.044(5) 0.002(4)
C14 0.119(6) 0.098(5) 0.068(4) 0.024(4) 0.014(4) 0.003(5)
C15 0.081(4) 0.120(5) 0.046(3) 0.022(3) 0.008(3) -0.022(4)

loop_
_atom_type_symbol
_atom_type_description
_atom_type_scat_dispersion_real
_atom_type_scat_dispersion_imag
_atom_type_scat_source
C C 0.0033 0.0016 'International Tables Vol C Tables 4.2.6.8 and 6.1.1.4'
H H 0 0 'International Tables Vol C Tables 4.2.6.8 and 6.1.1.4'
Cu Cu 0.3201 1.2651 'International Tables Vol C Tables 4.2.6.8 and 6.1.1.4'
Li Li -0.0003 0.0001 'International Tables Vol C Tables 4.2.6.8 and 6.1.1.4'
N N 0.0061 0.0033 'International Tables Vol C Tables 4.2.6.8 and 6.1.1.4'
O O 0.0106 0.006 'International Tables Vol C Tables 4.2.6.8 and 6.1.1.4'
Si Si 0.0817 0.0704 'International Tables Vol C Tables 4.2.6.8 and 6.1.1.4'

loop_
_geom_angle_atom_site_label_1
_geom_angle_atom_site_label_2
_geom_angle_atom_site_label_3
_geom_angle
_geom_angle_site_symmetry_1
_geom_angle_site_symmetry_3
_geom_angle_publ_flag
C11 Cu C1 179.60(19) . . ?
O2 Li O1 101.6(3) . . ?
O2 Li O3 101.9(4) . . ?
O1 Li O3 118.4(4) . . ?
O2 Li N 118.7(4) . 2_655 ?
O1 Li N 105.5(4) . 2_655 ?
O3 Li N 111.1(4) . 2_655 ?
O1 Si1 C1 107.05(17) . . ?
O1 Si1 C3 106.2(2) . . ?
C1 Si1 C3 115.5(2) . . ?
O1 Si1 C2 105.6(2) . . ?
C1 Si1 C2 114.3(2) . . ?
C3 Si1 C2 107.4(3) . . ?
O2 Si2 C1 110.23(17) . . ?
O2 Si2 C5 105.3(2) . . ?
C1 Si2 C5 115.9(2) . . ?
O2 Si2 C6 102.9(2) . . ?
C1 Si2 C6 114.4(2) . . ?
C5 Si2 C6 106.9(3) . . ?
C1 Si3 C8 114.0(2) . . ?
C1 Si3 C9 113.0(2) . . ?
C8 Si3 C9 105.7(3) . . ?
C1 Si3 C10 112.0(2) . . ?
C8 Si3 C10 107.5(3) . . ?
C9 Si3 C10 103.8(3) . . ?
C4 O1 Si1 121.0(3) . . ?
C4 O1 Li 105.1(4) . . ?
Si1 O1 Li 129.8(3) . . ?
C7 O2 Si2 123.3(3) . . ?
C7 O2 Li 111.6(4) . . ?
Si2 O2 Li 117.2(3) . . ?
C12 O3 C15 108.9(4) . . ?
C12 O3 Li 125.1(4) . . ?
C15 O3 Li 124.5(4) . . ?
C11 N Li 163.3(4) . 2_655 ?
Si2 C1 Si1 112.0(2) . . ?
Si2 C1 Si3 114.7(2) . . ?
Si1 C1 Si3 116.1(2) . . ?
Si2 C1 Cu 106.0(2) . . ?
Si1 C1 Cu 103.89(19) . . ?
Si3 C1 Cu 102.42(19) . . ?
N C11 Cu 177.9(4) . . ?
O3 C12 C13 107.7(5) . . ?
C12 C13 C14 106.5(5) . . ?
C15 C14 C13 105.3(5) . . ?
O3 C15 C14 107.4(5) . . ?

loop_
_geom_bond_atom_site_label_1
_geom_bond_atom_site_label_2
_geom_bond_distance
_geom_bond_site_symmetry_2
_geom_bond_publ_flag
Cu C11 1.872(5) . ?
Cu C1 1.955(4) . ?
Li O2 1.932(8) . ?
Li O1 1.948(8) . ?
Li O3 1.950(8) . ?
Li N 1.995(8) 2_655 ?
Si1 O1 1.684(3) . ?
Si1 C1 1.836(4) . ?
Si1 C3 1.877(5) . ?
Si1 C2 1.887(5) . ?
Si2 O2 1.685(3) . ?
Si2 C1 1.835(4) . ?
Si2 C5 1.872(5) . ?
Si2 C6 1.872(5) . ?
Si3 C1 1.854(4) . ?
Si3 C8 1.874(5) . ?
Si3 C9 1.874(6) . ?
Si3 C10 1.885(7) . ?
O1 C4 1.440(5) . ?
O2 C7 1.417(6) . ?
O3 C12 1.420(6) . ?
O3 C15 1.432(6) . ?
N C11 1.142(5) . ?
N Li 1.995(8) 2_655 ?
C12 C13 1.458(8) . ?
C13 C14 1.463(9) . ?
C14 C15 1.467(8) . ?
